data_4071323
loop_
_publ_author_name
'Fang, Xiangdong'
'Assoud, Jalil'

_publ_section_title
;
 Anionic Multisubstituted 1,2-Azaborolyl Ligands: Syntheses,
 Characterization, and Coordination Chemistry
;
_journal_issue 11
_journal_name_full Organometallics
_journal_page_first 2408
_journal_paper_doi 10.1021/om8001075
_journal_volume 27
_journal_year 2008
_chemical_formula_sum 'C15 H24 B Cl2 Hf N'
_chemical_formula_weight 478.55
_chemical_name_systematic
; 
 ? 
;
_space_group_IT_number 14
_symmetry_cell_setting monoclinic
_symmetry_space_group_name_Hall '-P 2yn'
_symmetry_space_group_name_H-M 'P 1 21/n 1'
_atom_sites_solution_hydrogens geom
_atom_sites_solution_primary direct
_atom_sites_solution_secondary difmap
_audit_creation_method SHELXL-97
_cell_angle_alpha 90.00
_cell_angle_beta 105.048(2)
_cell_angle_gamma 90.00
_cell_formula_units_Z 4
_cell_length_a 8.7643(8)
_cell_length_b 13.5450(12)
_cell_length_c 15.1449(13)
_cell_measurement_temperature 203(2)
_cell_volume 1736.2(3)
_computing_structure_refinement 'SHELXL-97 (Sheldrick, 1997)'
_computing_structure_solution 'SHELXS-97 (Sheldrick, 1990)'
_diffrn_ambient_temperature 203(2)
_diffrn_measured_fraction_theta_full 0.999
_diffrn_measured_fraction_theta_max 0.999
_diffrn_radiation_monochromator graphite
_diffrn_radiation_source 'fine-focus sealed tube'
_diffrn_radiation_type MoK\a
_diffrn_radiation_wavelength 0.71073
_diffrn_reflns_av_R_equivalents 0.0250
_diffrn_reflns_av_sigmaI/netI 0.0203
_diffrn_reflns_limit_h_max 12
_diffrn_reflns_limit_h_min -12
_diffrn_reflns_limit_k_max 19
_diffrn_reflns_limit_k_min -19
_diffrn_reflns_limit_l_max 21
_diffrn_reflns_limit_l_min -21
_diffrn_reflns_number 25018
_diffrn_reflns_theta_full 30.00
_diffrn_reflns_theta_max 30.00
_diffrn_reflns_theta_min 2.84
_exptl_absorpt_coefficient_mu 6.306
_exptl_absorpt_correction_T_max 1
_exptl_absorpt_correction_T_min 0.807837
_exptl_absorpt_correction_type emperical
_exptl_crystal_colour 0.15
_exptl_crystal_density_diffrn 1.831
_exptl_crystal_density_method 'not measured'
_exptl_crystal_description Block
_exptl_crystal_F_000 928
_exptl_crystal_size_max 0.13
_exptl_crystal_size_mid 0.10
_refine_diff_density_max 0.667
_refine_diff_density_min -0.462
_refine_diff_density_rms 0.084
_refine_ls_extinction_coef 0.00031(7)
_refine_ls_extinction_expression Fc^*^=kFc[1+0.001xFc^2^\l^3^/sin(2\q)]^-1/4^
_refine_ls_extinction_method SHELXL
_refine_ls_goodness_of_fit_ref 0.897
_refine_ls_hydrogen_treatment contrs
_refine_ls_matrix_type full
_refine_ls_number_parameters 182
_refine_ls_number_reflns 5058
_refine_ls_number_restraints 0
_refine_ls_restrained_S_all 0.897
_refine_ls_R_factor_all 0.0181
_refine_ls_R_factor_gt 0.0161
_refine_ls_shift/su_max 0.003
_refine_ls_shift/su_mean 0.000
_refine_ls_structure_factor_coef Fsqd
_refine_ls_weighting_details 'calc w=1/[\s^2^(Fo^2^)+(0.0169P)^2^+2.6554P] where P=(Fo^2^+2Fc^2^)/3'
_refine_ls_weighting_scheme calc
_refine_ls_wR_factor_gt 0.0387
_refine_ls_wR_factor_ref 0.0400
_reflns_number_gt 4698
_reflns_number_total 5058
_reflns_threshold_expression >2sigma(I)
_cod_data_source_file om8001075-file004.cif
_cod_data_source_block hf0118_0m
_cod_depositor_comments
;
The following automatic conversions were performed:

'_symmetry_cell_setting' tag value 'Monoclic' was replaced with
'monoclinic' value as specified in the replacement file
'/home/robertas/cod-tools/perl-scripts/inputs/replacement_values.lst'.

Automatic conversion script
Id: cif_fix_values 3143 2015-03-26 13:38:13Z robertas 
;
_cod_original_sg_symbol_H-M P21/n
_cod_database_code 4071323

loop_
_symmetry_equiv_pos_as_xyz
'x, y, z'
'-x+1/2, y+1/2, -z+1/2'
'-x, -y, -z'
'x-1/2, -y-1/2, z-1/2'

loop_
_atom_site_label
_atom_site_type_symbol
_atom_site_fract_x
_atom_site_fract_y
_atom_site_fract_z
_atom_site_U_iso_or_equiv
_atom_site_adp_type
_atom_site_occupancy
_atom_site_symmetry_multiplicity
_atom_site_calc_flag
_atom_site_refinement_flags
Hf1 Hf 0.932523(9) 0.917628(6) 0.229022(5) 0.01771(3) Uani 1 1 d .
Cl1 Cl 0.83621(9) 1.07496(4) 0.15741(4) 0.03563(13) Uani 1 1 d .
Cl2 Cl 1.20355(7) 0.94213(5) 0.22800(4) 0.03325(12) Uani 1 1 d .
N1 N 1.0120(2) 1.00690(14) 0.37569(12) 0.0252(4) Uani 1 1 d .
C9 C 0.8191(3) 0.85759(16) 0.06591(14) 0.0237(4) Uani 1 1 d .
C2 C 0.7996(3) 0.90443(17) 0.35646(15) 0.0262(4) Uani 1 1 d .
C11 C 0.9275(3) 0.74446(15) 0.17786(15) 0.0240(4) Uani 1 1 d .
B1 B 1.0817(3) 0.9096(2) 0.40542(17) 0.0280(5) Uani 1 1 d .
C10 C 0.9547(3) 0.79887(15) 0.10328(14) 0.0234(4) Uani 1 1 d .
C3 C 0.8467(3) 1.00119(17) 0.35242(15) 0.0255(4) Uani 1 1 d .
H2A H 0.7750 1.0589 0.3436 0.031 Uiso 1 1 calc R
C1 C 0.9393(3) 0.84348(17) 0.37970(15) 0.0276(4) Uani 1 1 d .
H1A H 0.9401 0.7717 0.3923 0.033 Uiso 1 1 calc R
C7 C 0.7734(3) 0.76870(15) 0.18487(15) 0.0251(4) Uani 1 1 d .
H7A H 0.7158 0.7337 0.2237 0.030 Uiso 1 1 calc R
C8 C 0.7057(2) 0.83850(16) 0.11622(15) 0.0248(4) Uani 1 1 d .
C4 C 1.2625(3) 0.8905(2) 0.44998(18) 0.0409(6) Uani 1 1 d .
H4A H 1.2828 0.8920 0.5160 0.061 Uiso 1 1 calc R
H4B H 1.3245 0.9413 0.4304 0.061 Uiso 1 1 calc R
H4C H 1.2916 0.8263 0.4309 0.061 Uiso 1 1 calc R
C13 C 0.7930(3) 0.91943(19) -0.01883(16) 0.0358(5) Uani 1 1 d .
H13A H 0.7488 0.8788 -0.0720 0.054 Uiso 1 1 calc R
H13B H 0.8929 0.9469 -0.0232 0.054 Uiso 1 1 calc R
H13C H 0.7203 0.9726 -0.0160 0.054 Uiso 1 1 calc R
C14 C 1.0947(3) 0.7873(2) 0.06455(18) 0.0350(5) Uani 1 1 d .
H14A H 1.0724 0.7370 0.0173 0.052 Uiso 1 1 calc R
H14B H 1.1861 0.7679 0.1128 0.052 Uiso 1 1 calc R
H14C H 1.1161 0.8496 0.0385 0.052 Uiso 1 1 calc R
C15 C 1.0364(3) 0.66839(18) 0.23258(19) 0.0363(5) Uani 1 1 d .
H15A H 1.0169 0.6051 0.2017 0.054 Uiso 1 1 calc R
H15B H 1.0176 0.6628 0.2927 0.054 Uiso 1 1 calc R
H15C H 1.1451 0.6880 0.2387 0.054 Uiso 1 1 calc R
C12 C 0.5405(3) 0.8800(2) 0.0939(2) 0.0386(6) Uani 1 1 d .
H12A H 0.4708 0.8384 0.0489 0.058 Uiso 1 1 calc R
H12B H 0.5407 0.9462 0.0696 0.058 Uiso 1 1 calc R
H12C H 0.5037 0.8822 0.1490 0.058 Uiso 1 1 calc R
C6 C 0.6319(3) 0.8737(2) 0.34808(19) 0.0377(6) Uani 1 1 d .
H6A H 0.6110 0.8753 0.4079 0.056 Uiso 1 1 calc R
H6B H 0.6156 0.8072 0.3236 0.056 Uiso 1 1 calc R
H6C H 0.5608 0.9187 0.3074 0.056 Uiso 1 1 calc R
C5 C 1.0926(3) 1.10270(19) 0.38389(18) 0.0345(5) Uani 1 1 d .
H5A H 1.1139 1.1257 0.4466 0.052 Uiso 1 1 calc R
H5B H 1.0258 1.1501 0.3437 0.052 Uiso 1 1 calc R
H5C H 1.1914 1.0956 0.3669 0.052 Uiso 1 1 calc R

loop_
_atom_site_aniso_label
_atom_site_aniso_U_11
_atom_site_aniso_U_22
_atom_site_aniso_U_33
_atom_site_aniso_U_23
_atom_site_aniso_U_13
_atom_site_aniso_U_12
Hf1 0.01939(5) 0.01645(5) 0.01792(5) 0.00089(3) 0.00599(3) 0.00015(3)
Cl1 0.0588(4) 0.0199(2) 0.0280(3) 0.00464(19) 0.0109(3) 0.0080(2)
Cl2 0.0245(2) 0.0469(3) 0.0308(3) -0.0097(2) 0.0116(2) -0.0112(2)
N1 0.0283(9) 0.0263(9) 0.0224(8) -0.0041(7) 0.0092(7) -0.0005(7)
C9 0.0267(10) 0.0223(9) 0.0202(9) -0.0023(7) 0.0025(7) -0.0005(8)
C2 0.0272(10) 0.0321(11) 0.0230(10) 0.0024(8) 0.0131(8) 0.0001(8)
C11 0.0262(10) 0.0173(9) 0.0268(10) -0.0005(8) 0.0036(8) 0.0015(8)
B1 0.0315(12) 0.0341(13) 0.0185(10) 0.0023(9) 0.0067(9) 0.0050(10)
C10 0.0255(10) 0.0206(9) 0.0242(10) -0.0042(7) 0.0064(8) 0.0002(8)
C3 0.0271(10) 0.0280(10) 0.0241(10) -0.0007(8) 0.0114(8) 0.0048(8)
C1 0.0351(12) 0.0267(11) 0.0236(10) 0.0086(8) 0.0122(9) 0.0050(9)
C7 0.0243(10) 0.0196(9) 0.0312(11) 0.0004(8) 0.0073(8) -0.0047(8)
C8 0.0194(9) 0.0241(10) 0.0286(10) -0.0018(8) 0.0019(8) -0.0019(8)
C4 0.0340(13) 0.0558(17) 0.0291(12) 0.0030(11) 0.0015(10) 0.0121(12)
C13 0.0464(15) 0.0367(13) 0.0209(10) 0.0028(9) 0.0025(10) 0.0014(11)
C14 0.0350(12) 0.0368(13) 0.0370(13) -0.0098(10) 0.0163(10) 0.0018(10)
C15 0.0390(13) 0.0251(11) 0.0429(14) 0.0068(10) 0.0073(11) 0.0106(10)
C12 0.0233(11) 0.0421(14) 0.0469(15) 0.0023(12) 0.0026(10) 0.0035(10)
C6 0.0325(12) 0.0462(15) 0.0409(14) 0.0029(11) 0.0215(11) -0.0038(11)
C5 0.0417(13) 0.0299(12) 0.0323(12) -0.0073(9) 0.0105(10) -0.0068(10)

loop_
_atom_type_symbol
_atom_type_description
_atom_type_scat_dispersion_real
_atom_type_scat_dispersion_imag
_atom_type_scat_source
C C 0.0033 0.0016 'International Tables Vol C Tables 4.2.6.8 and 6.1.1.4'
H H 0.0000 0.0000 'International Tables Vol C Tables 4.2.6.8 and 6.1.1.4'
B B 0.0013 0.0007 'International Tables Vol C Tables 4.2.6.8 and 6.1.1.4'
N N 0.0061 0.0033 'International Tables Vol C Tables 4.2.6.8 and 6.1.1.4'
Cl Cl 0.1484 0.1585 'International Tables Vol C Tables 4.2.6.8 and 6.1.1.4'
Hf Hf -0.5830 6.1852 'International Tables Vol C Tables 4.2.6.8 and 6.1.1.4'

loop_
_geom_angle_atom_site_label_1
_geom_angle_atom_site_label_2
_geom_angle_atom_site_label_3
_geom_angle
Cl2 Hf1 Cl1 96.03(2)
Cl2 Hf1 C7 127.37(5)
Cl1 Hf1 C7 119.48(5)
Cl2 Hf1 C3 116.01(5)
Cl1 Hf1 C3 78.31(5)
C7 Hf1 C3 108.77(8)
Cl2 Hf1 N1 83.65(5)
Cl1 Hf1 N1 87.50(5)
C7 Hf1 N1 131.22(7)
C3 Hf1 N1 33.05(7)
Cl2 Hf1 C11 93.81(5)
Cl1 Hf1 C11 135.63(5)
C7 Hf1 C11 33.61(7)
C3 Hf1 C11 133.71(7)
N1 Hf1 C11 136.65(7)
Cl2 Hf1 C1 105.92(6)
Cl1 Hf1 C1 133.28(6)
C7 Hf1 C1 78.07(8)
C3 Hf1 C1 55.05(8)
N1 Hf1 C1 55.66(7)
C11 Hf1 C1 84.16(8)
Cl2 Hf1 C8 131.81(5)
Cl1 Hf1 C8 87.06(5)
C7 Hf1 C8 33.26(7)
C3 Hf1 C8 111.71(7)
N1 Hf1 C8 144.51(7)
C11 Hf1 C8 55.38(7)
C1 Hf1 C8 106.26(8)
Cl2 Hf1 C2 132.29(6)
Cl1 Hf1 C2 103.19(6)
C7 Hf1 C2 78.79(8)
C3 Hf1 C2 32.23(7)
N1 Hf1 C2 54.57(7)
C11 Hf1 C2 101.54(7)
C1 Hf1 C2 33.63(7)
C8 Hf1 C2 92.84(8)
Cl2 Hf1 C10 79.30(5)
Cl1 Hf1 C10 107.76(5)
C7 Hf1 C10 54.64(7)
C3 Hf1 C10 163.36(7)
N1 Hf1 C10 158.11(7)
C11 Hf1 C10 32.91(7)
C1 Hf1 C10 116.45(7)
C8 Hf1 C10 54.41(7)
C2 Hf1 C10 132.37(7)
Cl2 Hf1 C9 100.10(5)
Cl1 Hf1 C9 81.07(5)
C7 Hf1 C9 54.52(7)
C3 Hf1 C9 139.81(7)
N1 Hf1 C9 168.27(7)
C11 Hf1 C9 54.60(7)
C1 Hf1 C9 132.37(8)
C8 Hf1 C9 32.78(7)
C2 Hf1 C9 125.61(7)
C10 Hf1 C9 32.43(7)
Cl2 Hf1 B1 77.45(6)
Cl1 Hf1 B1 120.41(6)
C7 Hf1 B1 109.79(8)
C3 Hf1 B1 54.75(8)
N1 Hf1 B1 33.17(7)
C11 Hf1 B1 103.96(8)
C1 Hf1 B1 33.83(8)
C8 Hf1 B1 140.04(8)
C2 Hf1 B1 55.10(8)
C10 Hf1 B1 128.00(8)
C9 Hf1 B1 158.46(8)
C3 N1 C5 120.90(19)
C3 N1 B1 110.29(19)
C5 N1 B1 127.8(2)
C3 N1 Hf1 73.41(11)
C5 N1 Hf1 121.83(14)
B1 N1 Hf1 80.47(12)
C10 C9 C8 108.25(19)
C10 C9 C13 125.5(2)
C8 C9 C13 125.9(2)
C10 C9 Hf1 73.54(12)
C8 C9 Hf1 71.92(12)
C13 C9 Hf1 125.92(15)
C3 C2 C1 108.0(2)
C3 C2 C6 123.8(2)
C1 C2 C6 127.8(2)
C3 C2 Hf1 72.19(12)
C1 C2 Hf1 72.18(12)
C6 C2 Hf1 126.54(16)
C10 C11 C7 107.38(18)
C10 C11 C15 125.6(2)
C7 C11 C15 126.8(2)
C10 C11 Hf1 76.31(12)
C7 C11 Hf1 72.33(12)
C15 C11 Hf1 121.52(16)
N1 B1 C1 101.8(2)
N1 B1 C4 124.7(2)
C1 B1 C4 133.5(2)
N1 B1 Hf1 66.36(11)
C1 B1 Hf1 66.72(12)
C4 B1 Hf1 128.03(17)
C11 C10 C9 108.18(19)
C11 C10 C14 125.5(2)
C9 C10 C14 126.0(2)
C11 C10 Hf1 70.78(12)
C9 C10 Hf1 74.03(12)
C14 C10 Hf1 126.12(15)
C2 C3 N1 110.04(19)
C2 C3 Hf1 75.58(12)
N1 C3 Hf1 73.54(11)
C2 C1 B1 108.5(2)
C2 C1 Hf1 74.19(12)
B1 C1 Hf1 79.46(13)
C8 C7 C11 108.95(19)
C8 C7 Hf1 75.55(12)
C11 C7 Hf1 74.06(12)
C7 C8 C9 107.23(19)
C7 C8 C12 127.5(2)
C9 C8 C12 125.1(2)
C7 C8 Hf1 71.19(12)
C9 C8 Hf1 75.30(12)
C12 C8 Hf1 122.67(16)

loop_
_geom_bond_atom_site_label_1
_geom_bond_atom_site_label_2
_geom_bond_distance
Hf1 Cl2 2.4025(6)
Hf1 Cl1 2.4403(6)
Hf1 C7 2.445(2)
Hf1 C3 2.464(2)
Hf1 N1 2.4654(18)
Hf1 C11 2.467(2)
Hf1 C1 2.480(2)
Hf1 C8 2.501(2)
Hf1 C2 2.506(2)
Hf1 C10 2.538(2)
Hf1 C9 2.545(2)
Hf1 B1 2.654(3)
N1 C3 1.402(3)
N1 C5 1.467(3)
N1 B1 1.473(3)
C9 C10 1.419(3)
C9 C8 1.424(3)
C9 C13 1.499(3)
C2 C3 1.380(3)
C2 C1 1.443(3)
C2 C6 1.501(3)
C11 C10 1.420(3)
C11 C7 1.420(3)
C11 C15 1.500(3)
B1 C1 1.503(4)
B1 C4 1.574(4)
C10 C14 1.499(3)
C7 C8 1.417(3)
C8 C12 1.508(3)
